data_7110364
loop_
_publ_author_name
'Plenio, Herbert'
'Aberle, Clemens'

_publ_section_title
;
 Synthesis of a ferrocene bridged cyclam: a new redox-active macrocycle
 and the structure of a nickel(II) complex with strongly coupled metal
 centers
;
_journal_issue 24
_journal_name_full 'Chemical Communications'
_journal_page_first 2697
_journal_paper_doi 10.1039/a807240j
_journal_year 1998
_chemical_formula_sum 'C13.5 H20 F3 Fe0.5 N2 Ni0.5 O3.5 S'
_chemical_formula_weight 412.65
_chemical_name_common 'ferrocene cyclam x Ni(II)triflate complex'
_chemical_name_systematic
;
 1,8-(1,1'-ferrocenedimethyldiyl),4,11-tetraaza-cyclotetradecane-
  Nickel(II)triflate complex'
;
_space_group_IT_number 96
_symmetry_cell_setting tetragonal
_symmetry_space_group_name_Hall 'P 4nw 2abw'
_symmetry_space_group_name_H-M 'P 43 21 2'
_atom_sites_solution_hydrogens geom
_atom_sites_solution_primary direct
_atom_sites_solution_secondary difmap
_audit_creation_method SHELXL-97
_cell_angle_alpha 90.00
_cell_angle_beta 90.00
_cell_angle_gamma 90.00
_cell_formula_units_Z 8
_cell_length_a 10.5735(15)
_cell_length_b 10.5735(15)
_cell_length_c 30.251(6)
_cell_measurement_reflns_used 20
_cell_measurement_temperature 293(2)
_cell_volume 3382.0(10)
_computing_cell_refinement 'turbo-mol, enraf-nonius'
_computing_data_collection 'turbo-mol, enraf-nonius'
_computing_data_reduction 'cadfor, cadsex, E. Keller, Freiburg 1993'
_computing_molecular_graphics 'Schakal, E. Keller, Freiburg 1995'
_computing_publication_material 'CIFTAB, G.M. Sheldirck'
_computing_structure_refinement 'SHELXL-97 (Sheldrick, 1997)'
_computing_structure_solution 'SHELXS-97 (Sheldrick, 1990)'
_diffrn_ambient_temperature 293(2)
_diffrn_measured_fraction_theta_full 0.995
_diffrn_measured_fraction_theta_max 0.995
_diffrn_measurement_device_type 'enraf-nonius cad4f'
_diffrn_measurement_method omega-2theta
_diffrn_radiation_monochromator graphite
_diffrn_radiation_source 'fine-focus sealed tube'
_diffrn_radiation_type MoK\a
_diffrn_radiation_wavelength 0.71073
_diffrn_reflns_av_R_equivalents 0.0594
_diffrn_reflns_av_sigmaI/netI 0.0787
_diffrn_reflns_limit_h_max 12
_diffrn_reflns_limit_h_min 0
_diffrn_reflns_limit_k_max 0
_diffrn_reflns_limit_k_min -13
_diffrn_reflns_limit_l_max 0
_diffrn_reflns_limit_l_min -37
_diffrn_reflns_number 3524
_diffrn_reflns_theta_full 25.97
_diffrn_reflns_theta_max 25.97
_diffrn_reflns_theta_min 2.69
_diffrn_standards_decay_% none
_diffrn_standards_interval_count 'every 100 refl.'
_diffrn_standards_interval_time 'every 60 min'
_diffrn_standards_number 2
_exptl_absorpt_coefficient_mu 1.192
_exptl_absorpt_correction_type 'empirical, psi-scans'
_exptl_crystal_colour yellow
_exptl_crystal_density_diffrn 1.621
_exptl_crystal_density_method 'not measured'
_exptl_crystal_description plates
_exptl_crystal_F_000 1704
_exptl_crystal_size_max 0.4
_exptl_crystal_size_mid 0.4
_exptl_crystal_size_min 0.2
_refine_diff_density_max 0.419
_refine_diff_density_min -0.370
_refine_diff_density_rms 0.069
_refine_ls_abs_structure_details 'Flack H D (1983), Acta Cryst. A39, 876-881'
_refine_ls_abs_structure_Flack 0.00(3)
_refine_ls_extinction_coef no
_refine_ls_extinction_method none
_refine_ls_goodness_of_fit_ref 1.057
_refine_ls_hydrogen_treatment mixed
_refine_ls_matrix_type full
_refine_ls_number_parameters 219
_refine_ls_number_reflns 3137
_refine_ls_number_restraints 0
_refine_ls_restrained_S_all 1.057
_refine_ls_R_factor_all 0.1175
_refine_ls_R_factor_gt 0.0452
_refine_ls_shift/su_max 0.000
_refine_ls_shift/su_mean 0.000
_refine_ls_structure_factor_coef Fsqd
_refine_ls_weighting_details 'w=1/[\s^2^(Fo^2^)+(0.0671P)^2^+2.0909P] where P=(Fo^2^+2Fc^2^)/3'
_refine_ls_weighting_scheme calc
_refine_ls_wR_factor_gt 0.1101
_refine_ls_wR_factor_ref 0.1323
_reflns_number_gt 2152
_reflns_number_total 3137
_reflns_threshold_expression >2sigma(I)
_cod_data_source_file 807240jsup1.cif
_cod_data_source_block ca4
_cod_depositor_comments
;
The following automatic conversions were performed:

'_refine_ls_weighting_scheme' value 'calc
w=1/[\s^2^(Fo^2^)+(0.0671P)^2^+2.0909P] where P=(Fo^2^+2Fc^2^)/3' was
changed to 'calc'. New tag '_refine_ls_weighting_details' was
created. The value of the new tag was set to
'w=1/[\s^2^(Fo^2^)+(0.0671P)^2^+2.0909P] where P=(Fo^2^+2Fc^2^)/3'.

Automatic conversion script
Id: cif_fix_values 3143 2015-03-26 13:38:13Z robertas 
;
_cod_original_sg_symbol_H-M P4(3)2(1)2
_cod_original_formula_sum 'C13.50 H20 F3 Fe0.50 N2 Ni0.50 O3.50 S'
_cod_database_code 7110364

loop_
_symmetry_equiv_pos_as_xyz
'x, y, z'
'-x, -y, z+1/2'
'-y+1/2, x+1/2, z+3/4'
'y+1/2, -x+1/2, z+1/4'
'-x+1/2, y+1/2, -z+3/4'
'x+1/2, -y+1/2, -z+1/4'
'y, x, -z'
'-y, -x, -z+1/2'

loop_
_atom_site_label
_atom_site_type_symbol
_atom_site_fract_x
_atom_site_fract_y
_atom_site_fract_z
_atom_site_U_iso_or_equiv
_atom_site_adp_type
_atom_site_occupancy
_atom_site_calc_flag
_atom_site_refinement_flags
Fe1 Fe 0.42124(7) 1.42124(7) 0.0000 0.0462(3) Uani 1 d S
Ni1 Ni 0.16348(6) 1.16348(6) 0.0000 0.0339(2) Uani 1 d S
C1 C 0.4206(6) 1.2828(5) 0.04857(18) 0.0442(13) Uani 1 d .
C2 C 0.5463(6) 1.3209(8) 0.0387(2) 0.0611(18) Uani 1 d .
H2 H 0.6113 1.2694 0.0285 0.073 Uiso 1 calc R
C3 C 0.5539(7) 1.4544(8) 0.0474(2) 0.075(2) Uani 1 d .
H3 H 0.6257 1.5042 0.0441 0.090 Uiso 1 calc R
C4 C 0.4352(8) 1.4970(7) 0.0618(2) 0.068(2) Uani 1 d .
H4 H 0.4143 1.5797 0.0693 0.082 Uiso 1 calc R
C5 C 0.3534(6) 1.3918(6) 0.06273(18) 0.0495(16) Uani 1 d .
H5 H 0.2689 1.3935 0.0713 0.059 Uiso 1 calc R
C6 C 0.3940(5) 1.1425(5) 0.04919(18) 0.0435(14) Uani 1 d .
H6A H 0.4327 1.1058 0.0231 0.052 Uiso 1 calc R
H6B H 0.4369 1.1069 0.0747 0.052 Uiso 1 calc R
C7 C 0.1970(5) 1.1410(6) 0.09267(17) 0.0482(15) Uani 1 d .
H7A H 0.2081 1.0773 0.1154 0.058 Uiso 1 calc R
H7B H 0.2346 1.2193 0.1029 0.058 Uiso 1 calc R
C8 C 0.0592(6) 1.1601(6) 0.08343(19) 0.0525(15) Uani 1 d .
H8A H 0.0180 1.0791 0.0790 0.063 Uiso 1 calc R
H8B H 0.0191 1.2024 0.1082 0.063 Uiso 1 calc R
C9 C -0.0869(6) 1.2451(7) 0.0301(2) 0.0606(17) Uani 1 d .
H9A H -0.1341 1.2854 0.0537 0.073 Uiso 1 calc R
H9B H -0.1191 1.1597 0.0267 0.073 Uiso 1 calc R
C10 C 0.3174(7) 0.8914(6) 0.01260(19) 0.0575(16) Uani 1 d .
H10A H 0.3224 0.8012 0.0181 0.069 Uiso 1 calc R
H10B H 0.4031 0.9226 0.0090 0.069 Uiso 1 calc R
C11 C 0.2587(7) 0.9550(6) 0.0522(2) 0.0538(16) Uani 1 d .
H11A H 0.3036 0.9279 0.0785 0.065 Uiso 1 calc R
H11B H 0.1719 0.9264 0.0550 0.065 Uiso 1 calc R
C12 C 0.0538(8) 0.6950(8) 0.1138(3) 0.081(3) Uani 1 d .
C13 C -0.1318(9) 0.8682(9) 0.0000 0.098(4) Uani 1 d S
C14 C -0.2382(11) 0.8732(13) 0.0323(4) 0.165(6) Uani 1 d .
H14A H -0.2173 0.8231 0.0578 0.248 Uiso 1 calc R
H14B H -0.3135 0.8404 0.0188 0.248 Uiso 1 calc R
H14C H -0.2522 0.9592 0.0412 0.248 Uiso 1 calc R
N1 N 0.2594(4) 1.0992(4) 0.05064(14) 0.0393(11) Uani 1 d .
N2 N 0.0481(5) 1.2390(5) 0.04270(15) 0.0465(12) Uani 1 d .
H22A H 0.0753 1.3187 0.0490 0.056 Uiso 1 calc R
O2 O -0.0511(5) 0.9489(5) 0.0000 0.098(2) Uani 1 d S
O3 O -0.1355(5) 0.5719(6) 0.0847(2) 0.0942(17) Uani 1 d .
O4 O 0.0517(6) 0.5799(7) 0.03883(18) 0.112(2) Uani 1 d .
O5 O 0.0504(6) 0.4560(5) 0.1045(2) 0.1022(19) Uani 1 d .
S1 S -0.0023(2) 0.56429(19) 0.08112(6) 0.0708(5) Uani 1 d .
F1 F 0.1799(5) 0.7030(5) 0.11194(19) 0.1153(18) Uani 1 d .
F2 F 0.0081(6) 0.8031(5) 0.0960(2) 0.121(2) Uani 1 d .
F3 F 0.0209(5) 0.6862(5) 0.15462(14) 0.1009(16) Uani 1 d .

loop_
_atom_site_aniso_label
_atom_site_aniso_U_11
_atom_site_aniso_U_22
_atom_site_aniso_U_33
_atom_site_aniso_U_23
_atom_site_aniso_U_13
_atom_site_aniso_U_12
Fe1 0.0470(4) 0.0470(4) 0.0446(6) 0.0051(5) -0.0051(5) -0.0126(5)
Ni1 0.0359(3) 0.0359(3) 0.0301(4) 0.0005(3) -0.0005(3) 0.0027(4)
C1 0.045(3) 0.048(3) 0.039(3) 0.007(3) -0.007(3) -0.006(3)
C2 0.045(4) 0.077(5) 0.061(4) 0.019(4) -0.008(3) -0.006(3)
C3 0.065(5) 0.089(6) 0.070(4) 0.017(4) -0.031(4) -0.041(4)
C4 0.096(6) 0.059(4) 0.051(4) -0.001(3) -0.021(4) -0.020(4)
C5 0.059(4) 0.050(3) 0.040(3) -0.002(3) 0.001(3) -0.013(3)
C6 0.045(3) 0.047(4) 0.038(3) 0.007(3) -0.003(2) 0.001(3)
C7 0.057(4) 0.057(4) 0.031(2) 0.005(2) 0.001(2) 0.000(3)
C8 0.056(4) 0.057(4) 0.045(3) 0.005(3) 0.004(3) 0.000(3)
C9 0.039(4) 0.080(5) 0.062(4) -0.001(4) 0.006(3) 0.006(3)
C10 0.069(4) 0.038(3) 0.065(4) -0.002(3) -0.010(3) 0.008(3)
C11 0.063(4) 0.043(4) 0.055(4) 0.012(3) -0.008(3) 0.002(3)
C12 0.086(6) 0.072(5) 0.086(6) 0.018(4) 0.031(4) -0.012(4)
C13 0.098(6) 0.098(6) 0.099(9) 0.036(6) -0.036(6) -0.013(7)
C14 0.093(8) 0.210(15) 0.193(13) 0.114(11) -0.003(8) -0.014(9)
N1 0.042(3) 0.039(3) 0.037(2) 0.010(2) 0.002(2) -0.002(2)
N2 0.047(3) 0.048(3) 0.044(3) -0.001(2) 0.001(2) 0.001(2)
O2 0.093(4) 0.093(4) 0.109(6) -0.005(4) 0.005(4) -0.027(5)
O3 0.076(4) 0.100(5) 0.107(4) -0.018(4) 0.011(3) -0.010(3)
O4 0.110(5) 0.158(6) 0.067(3) -0.024(4) 0.030(3) 0.001(4)
O5 0.126(5) 0.062(3) 0.118(5) 0.000(3) 0.022(4) 0.021(3)
S1 0.0810(14) 0.0683(12) 0.0631(10) -0.0138(9) 0.0161(10) 0.0075(10)
F1 0.094(4) 0.130(5) 0.122(4) 0.004(3) 0.013(3) -0.041(3)
F2 0.133(5) 0.060(3) 0.171(5) 0.026(3) 0.006(4) -0.005(3)
F3 0.128(4) 0.109(4) 0.066(3) -0.027(3) 0.026(3) -0.029(3)

loop_
_atom_type_symbol
_atom_type_description
_atom_type_scat_dispersion_real
_atom_type_scat_dispersion_imag
_atom_type_scat_source
C C 0.0033 0.0016 'International Tables Vol C Tables 4.2.6.8 and 6.1.1.4'
H H 0.0000 0.0000 'International Tables Vol C Tables 4.2.6.8 and 6.1.1.4'
N N 0.0061 0.0033 'International Tables Vol C Tables 4.2.6.8 and 6.1.1.4'
O O 0.0106 0.0060 'International Tables Vol C Tables 4.2.6.8 and 6.1.1.4'
S S 0.1246 0.1234 'International Tables Vol C Tables 4.2.6.8 and 6.1.1.4'
Fe Fe 0.3463 0.8444 'International Tables Vol C Tables 4.2.6.8 and 6.1.1.4'
Ni Ni 0.3393 1.1124 'International Tables Vol C Tables 4.2.6.8 and 6.1.1.4'
F F 0.0171 0.0103 'International Tables Vol C Tables 4.2.6.8 and 6.1.1.4'

loop_
_geom_angle_atom_site_label_1
_geom_angle_atom_site_label_2
_geom_angle_atom_site_label_3
_geom_angle
_geom_angle_site_symmetry_1
_geom_angle_site_symmetry_3
C3 Fe1 C3 105.0(4) . 7_465
C3 Fe1 C4 111.2(3) . 7_465
C3 Fe1 C4 40.2(3) 7_465 7_465
C3 Fe1 C4 40.2(3) . .
C3 Fe1 C4 111.2(3) 7_465 .
C4 Fe1 C4 141.5(4) 7_465 .
C3 Fe1 C5 67.4(3) . .
C3 Fe1 C5 144.7(3) 7_465 .
C4 Fe1 C5 174.8(3) 7_465 .
C4 Fe1 C5 40.3(2) . .
C3 Fe1 C5 144.7(3) . 7_465
C3 Fe1 C5 67.4(3) 7_465 7_465
C4 Fe1 C5 40.3(2) 7_465 7_465
C4 Fe1 C5 174.8(3) . 7_465
C5 Fe1 C5 138.5(3) . 7_465
C3 Fe1 C2 41.1(3) . .
C3 Fe1 C2 130.1(3) 7_465 .
C4 Fe1 C2 107.8(3) 7_465 .
C4 Fe1 C2 68.6(3) . .
C5 Fe1 C2 67.7(3) . .
C5 Fe1 C2 116.3(3) 7_465 .
C3 Fe1 C2 130.1(3) . 7_465
C3 Fe1 C2 41.1(3) 7_465 7_465
C4 Fe1 C2 68.6(3) 7_465 7_465
C4 Fe1 C2 107.8(3) . 7_465
C5 Fe1 C2 116.3(3) . 7_465
C5 Fe1 C2 67.7(3) 7_465 7_465
C2 Fe1 C2 169.7(4) . 7_465
C3 Fe1 C1 170.3(3) . 7_465
C3 Fe1 C1 67.9(3) 7_465 7_465
C4 Fe1 C1 68.2(3) 7_465 7_465
C4 Fe1 C1 134.6(3) . 7_465
C5 Fe1 C1 114.1(2) . 7_465
C5 Fe1 C1 40.3(2) 7_465 7_465
C2 Fe1 C1 148.6(3) . 7_465
C2 Fe1 C1 40.2(2) 7_465 7_465
C3 Fe1 C1 67.9(3) . .
C3 Fe1 C1 170.3(3) 7_465 .
C4 Fe1 C1 134.6(3) 7_465 .
C4 Fe1 C1 68.2(3) . .
C5 Fe1 C1 40.3(2) . .
C5 Fe1 C1 114.1(2) 7_465 .
C2 Fe1 C1 40.2(2) . .
C2 Fe1 C1 148.6(3) 7_465 .
C1 Fe1 C1 119.8(3) 7_465 .
N2 Ni1 N2 162.4(3) 7_465 .
N2 Ni1 N1 95.1(2) 7_465 .
N2 Ni1 N1 87.0(2) . .
N2 Ni1 N1 87.0(2) 7_465 7_465
N2 Ni1 N1 95.1(2) . 7_465
N1 Ni1 N1 166.1(3) . 7_465
C2 C1 C5 107.5(6) . .
C2 C1 C6 117.1(6) . .
C5 C1 C6 134.4(6) . .
C2 C1 Fe1 69.3(3) . .
C5 C1 Fe1 69.0(3) . .
C6 C1 Fe1 134.6(4) . .
C1 C2 C3 107.0(6) . .
C1 C2 Fe1 70.5(3) . .
C3 C2 Fe1 68.6(4) . .
C4 C3 C2 108.8(6) . .
C4 C3 Fe1 70.0(4) . .
C2 C3 Fe1 70.3(4) . .
C3 C4 C5 107.5(7) . .
C3 C4 Fe1 69.8(4) . .
C5 C4 Fe1 70.4(4) . .
C4 C5 C1 109.1(6) . .
C4 C5 Fe1 69.3(4) . .
C1 C5 Fe1 70.7(3) . .
N1 C6 C1 118.6(5) . .
C8 C7 N1 108.0(4) . .
N2 C8 C7 107.8(5) . .
N2 C9 C10 112.8(5) . 7_465
C11 C10 C9 113.6(6) . 7_465
C10 C11 N1 114.7(5) . .
F3 C12 F1 108.4(8) . .
F3 C12 F2 110.4(8) . .
F1 C12 F2 106.6(6) . .
F3 C12 S1 112.5(5) . .
F1 C12 S1 110.7(6) . .
F2 C12 S1 108.1(6) . .
O2 C13 C14 120.5(7) . 7_465
O2 C13 C14 120.5(7) . .
C14 C13 C14 118.9(14) 7_465 .
C6 N1 C7 110.7(4) . .
C6 N1 C11 108.2(5) . .
C7 N1 C11 105.4(4) . .
C6 N1 Ni1 111.3(3) . .
C7 N1 Ni1 109.4(3) . .
C11 N1 Ni1 111.7(4) . .
C9 N2 C8 108.3(5) . .
C9 N2 Ni1 116.8(4) . .
C8 N2 Ni1 105.6(4) . .
O4 S1 O3 117.7(4) . .
O4 S1 O5 112.2(4) . .
O3 S1 O5 112.9(4) . .
O4 S1 C12 105.9(4) . .
O3 S1 C12 104.0(4) . .
O5 S1 C12 102.2(4) . .

loop_
_geom_bond_atom_site_label_1
_geom_bond_atom_site_label_2
_geom_bond_distance
_geom_bond_site_symmetry_2
Fe1 C3 2.036(6) .
Fe1 C3 2.036(6) 7_465
Fe1 C4 2.039(6) 7_465
Fe1 C4 2.039(6) .
Fe1 C5 2.052(6) .
Fe1 C5 2.052(6) 7_465
Fe1 C2 2.060(6) .
Fe1 C2 2.060(6) 7_465
Fe1 C1 2.074(5) 7_465
Fe1 C1 2.074(5) .
Ni1 N2 1.948(5) 7_465
Ni1 N2 1.948(5) .
Ni1 N1 1.959(4) .
Ni1 N1 1.959(4) 7_465
C1 C2 1.420(9) .
C1 C5 1.420(9) .
C1 C6 1.510(8) .
C2 C3 1.438(11) .
C3 C4 1.402(11) .
C4 C5 1.409(9) .
C6 N1 1.495(7) .
C7 C8 1.497(8) .
C7 N1 1.499(7) .
C8 N2 1.493(7) .
C9 N2 1.479(8) .
C9 C10 1.518(8) 7_465
C10 C11 1.508(9) .
C10 C9 1.518(8) 7_465
C11 N1 1.525(8) .
C12 F3 1.286(9) .
C12 F1 1.337(9) .
C12 F2 1.353(9) .
C12 S1 1.801(9) .
C13 O2 1.207(14) .
C13 C14 1.491(12) 7_465
C13 C14 1.491(12) .
O3 S1 1.415(6) .
O4 S1 1.411(5) .
O5 S1 1.457(6) .
